data_4314085
loop_
_publ_author_name
'Jens M\"uller'
'Eva Freisinger'
'Pablo J. Sanz Miguel'
'Bernhard Lippert'

_publ_contact_author_address
; Fachbereich Chemie
  Universit\"at Dortmund
  Otto-Hahn-Str. 6
  D-44221 Dortmund
  Germany
;
_publ_contact_author_email bernhard.lippert@uni-dortmund.de
_publ_contact_author_fax 'Int. code + (231) 755-3797'
_publ_contact_author_name 'Prof. Bernhard Lippert'
_publ_contact_author_phone '231 755-3840'
_publ_section_title
;
 Diplatinum(III) Complexes with Four Bridging 1-Methylcytosinato
 Nucleobases Derived from a Mononuclear trans-(NH3)2PtII Complex and CuII
;
_journal_name_full 'Inorganic Chemistry'
_journal_page_first 5117
_journal_page_last 5125
_journal_paper_doi 10.1021/ic0343152
_journal_volume 42
_journal_year 2003
_chemical_formula_structural '[(NO2)Pt(1-MeC)4Pt](ClO4) * 6H2O'
_chemical_formula_sum 'C20 H36 Cl N13 O16 Pt2'
_chemical_formula_weight 1140.25
_chemical_name_systematic ?
_space_group_IT_number 2
_symmetry_cell_setting triclinic
_symmetry_space_group_name_Hall '-P 1'
_symmetry_space_group_name_H-M 'P -1'
_atom_sites_solution_hydrogens geom
_atom_sites_solution_primary direct
_atom_sites_solution_secondary difmap
_audit_creation_method SHELXL
_cell_angle_alpha 91.69(3)
_cell_angle_beta 112.23(3)
_cell_angle_gamma 93.36(3)
_cell_formula_units_Z 2
_cell_length_a 11.241(2)
_cell_length_b 12.370(2)
_cell_length_c 13.158(3)
_cell_measurement_reflns_used 5662
_cell_measurement_temperature 293(2)
_cell_measurement_theta_max 25.31
_cell_measurement_theta_min 3.03
_cell_volume 1688.1(7)
_computing_cell_refinement 'DENZO, SCALEPACK (Otwinowski, Minor, 1997)'
_computing_data_collection 'KappaCCD (Nonius BV, Netherlands)'
_computing_data_reduction 'DENZO, SCALEPACK (Otwinowski, Minor, 1997)'
_computing_molecular_graphics 'Siemens SHELXTL-PLUS(VMS)'
_computing_publication_material SHELXL-93
_computing_structure_refinement 'SHELXL-93 (Sheldrick, 1993)'
_computing_structure_solution 'SHELXS-86 (Sheldrick, 1990)'
_diffrn_ambient_temperature 293(2)
_diffrn_detector_area_resol_mean '19 vertical, 18 horizontal'
_diffrn_measurement_device Enraf-Nonius-KappaCCD
_diffrn_measurement_method
;
? frames via \w-rotation (\D\w\=1\%) and two times ??s per frame
;
_diffrn_radiation_monochromator graphite
_diffrn_radiation_source 'fine-focus sealed tube'
_diffrn_radiation_type MoK\a
_diffrn_radiation_wavelength 0.71069
_diffrn_reflns_av_R_equivalents 0.049
_diffrn_reflns_av_sigmaI/netI 0.0517
_diffrn_reflns_limit_h_max 13
_diffrn_reflns_limit_h_min 0
_diffrn_reflns_limit_k_max 14
_diffrn_reflns_limit_k_min -14
_diffrn_reflns_limit_l_max 14
_diffrn_reflns_limit_l_min -15
_diffrn_reflns_number 5662
_diffrn_reflns_theta_max 25.31
_diffrn_reflns_theta_min 3.03
_exptl_absorpt_coefficient_mu 8.448
_exptl_absorpt_correction_T_max 0.1526
_exptl_absorpt_correction_T_min 0.4987
_exptl_absorpt_correction_type SCALEPACK
_exptl_crystal_colour deep-red
_exptl_crystal_density_diffrn 2.243
_exptl_crystal_description block
_exptl_crystal_F_000 1096
_exptl_crystal_size_max 0.25
_exptl_crystal_size_mid 0.15
_exptl_crystal_size_min 0.10
_refine_diff_density_max 1.591
_refine_diff_density_min -2.285
_refine_diff_density_rms 0.174
_refine_ls_extinction_method none
_refine_ls_goodness_of_fit_all 0.983
_refine_ls_goodness_of_fit_obs 1.061
_refine_ls_hydrogen_treatment refU
_refine_ls_matrix_type full
_refine_ls_number_parameters 511
_refine_ls_number_reflns 5655
_refine_ls_number_restraints 0
_refine_ls_restrained_S_all 1.059
_refine_ls_restrained_S_obs 1.061
_refine_ls_R_factor_all 0.0565
_refine_ls_R_factor_obs 0.0339
_refine_ls_shift/esd_max 0.001
_refine_ls_shift/esd_mean 0.000
_refine_ls_structure_factor_coef Fsqd
_refine_ls_weighting_details 'w=1/[\s^2^(Fo^2^)+(0.0525P)^2^+0.0000P] where P=(Fo^2^+2Fc^2^)/3'
_refine_ls_weighting_scheme calc
_refine_ls_wR_factor_all 0.0906
_refine_ls_wR_factor_obs 0.0774
_reflns_number_observed 4251
_reflns_number_total 5662
_reflns_observed_criterion >2sigma(I)
_cod_data_source_file ic0343152_s_4.cif
_cod_data_source_block 2c
_cod_depositor_comments
;
The following automatic conversions were performed:

'_refine_ls_weighting_scheme' value 'calc
w=1/[\s^2^(Fo^2^)+(0.0525P)^2^+0.0000P] where P=(Fo^2^+2Fc^2^)/3' was
changed to 'calc'. New tag '_refine_ls_weighting_details' was
created. The value of the new tag was set to
'w=1/[\s^2^(Fo^2^)+(0.0525P)^2^+0.0000P] where P=(Fo^2^+2Fc^2^)/3'.

Automatic conversion script
Id: cif_fix_values 3143 2015-03-26 13:38:13Z robertas 
;
_cod_original_cell_volume 1688.1(6)
_cod_database_code 4314085

loop_
_symmetry_equiv_pos_as_xyz
'x, y, z'
'-x, -y, -z'

loop_
_atom_site_aniso_label
_atom_site_aniso_U_11
_atom_site_aniso_U_22
_atom_site_aniso_U_33
_atom_site_aniso_U_23
_atom_site_aniso_U_13
_atom_site_aniso_U_12
Pt1 0.0133(2) 0.0289(2) 0.0261(2) -0.00329(13) 0.00544(12) 0.00010(12)
Pt2 0.0138(2) 0.0293(2) 0.0268(2) -0.00015(13) 0.00398(13) -0.00073(12)
N1A 0.034(4) 0.049(4) 0.029(4) -0.010(3) 0.005(3) 0.008(3)
C1A 0.051(6) 0.081(8) 0.035(5) -0.011(5) 0.000(5) 0.012(5)
C2A 0.029(5) 0.053(6) 0.041(5) -0.014(5) 0.009(4) 0.002(4)
O2A 0.027(4) 0.125(7) 0.063(5) -0.043(5) -0.002(3) 0.021(4)
N3A 0.022(3) 0.030(4) 0.024(3) -0.005(3) 0.004(3) 0.003(3)
C4A 0.019(4) 0.031(4) 0.035(5) 0.001(4) 0.014(4) 0.003(3)
N4A 0.017(3) 0.035(4) 0.040(4) -0.002(3) 0.012(3) 0.007(3)
C5A 0.028(4) 0.051(5) 0.035(5) -0.005(4) 0.014(4) 0.007(4)
C6A 0.054(6) 0.042(5) 0.052(6) -0.009(5) 0.029(5) 0.006(5)
N1B 0.032(4) 0.038(4) 0.042(4) 0.002(3) 0.015(3) -0.005(3)
C1B 0.053(6) 0.053(6) 0.072(7) 0.018(5) 0.028(5) -0.007(5)
C2B 0.042(5) 0.028(4) 0.037(5) -0.008(4) 0.017(4) -0.006(4)
O2B 0.019(3) 0.044(3) 0.046(3) 0.003(3) 0.002(3) -0.006(2)
N3B 0.023(3) 0.027(3) 0.034(4) 0.003(3) 0.008(3) -0.004(3)
C4B 0.022(4) 0.029(4) 0.028(4) -0.001(4) 0.006(3) 0.006(3)
N4B 0.015(3) 0.027(3) 0.039(4) 0.006(3) 0.005(3) 0.005(3)
C5B 0.029(5) 0.039(5) 0.038(5) 0.000(4) 0.012(4) 0.006(4)
C6B 0.052(6) 0.031(4) 0.041(5) 0.008(4) 0.018(4) 0.014(4)
N1C 0.050(5) 0.042(4) 0.062(5) -0.005(4) 0.039(4) 0.000(4)
C1C 0.092(9) 0.073(8) 0.130(11) -0.013(8) 0.093(9) -0.008(7)
C2C 0.040(5) 0.046(5) 0.052(6) -0.006(5) 0.029(5) 0.001(4)
O2C 0.060(5) 0.076(5) 0.139(8) -0.052(6) 0.072(5) -0.027(4)
N3C 0.022(3) 0.034(4) 0.034(4) -0.001(3) 0.012(3) 0.002(3)
C4C 0.026(4) 0.031(4) 0.029(4) -0.002(4) 0.005(3) 0.007(3)
N4C 0.021(4) 0.039(4) 0.038(4) -0.005(3) 0.010(3) -0.004(3)
C5C 0.037(5) 0.056(6) 0.035(5) -0.005(4) 0.010(4) 0.005(4)
C6C 0.062(7) 0.064(7) 0.038(5) 0.006(5) 0.024(5) 0.028(6)
N1D 0.031(4) 0.048(4) 0.032(4) 0.006(3) 0.006(3) 0.012(3)
C1D 0.042(6) 0.071(7) 0.040(5) 0.007(5) 0.001(4) 0.026(5)
C2D 0.024(4) 0.036(5) 0.032(4) 0.002(4) 0.008(4) 0.003(4)
O2D 0.027(3) 0.049(4) 0.050(4) 0.000(3) 0.004(3) -0.002(3)
N3D 0.023(3) 0.031(4) 0.028(3) 0.006(3) 0.006(3) -0.001(3)
C4D 0.022(4) 0.035(4) 0.033(4) 0.001(4) 0.013(4) 0.001(3)
N4D 0.027(4) 0.024(3) 0.034(4) 0.003(3) 0.009(3) 0.003(3)
C5D 0.039(5) 0.041(5) 0.043(5) 0.005(4) 0.015(4) 0.005(4)
C6D 0.041(5) 0.038(5) 0.036(5) 0.012(4) 0.009(4) 0.014(4)
N20 0.114(9) 0.067(7) 0.077(7) -0.003(6) 0.036(7) -0.004(7)
O21 0.080(7) 0.095(7) 0.136(9) 0.007(6) 0.037(6) 0.042(6)
O22 0.106(7) 0.074(6) 0.096(7) -0.024(5) 0.026(6) -0.005(5)
Cl1 0.054(2) 0.0600(15) 0.0496(14) 0.0117(12) 0.0258(12) 0.0200(12)
O11 0.064(5) 0.070(5) 0.115(7) 0.034(5) 0.014(5) 0.017(4)
O12 0.257(16) 0.075(6) 0.155(10) 0.029(7) 0.152(11) 0.043(8)
O13 0.067(11) 0.136(16) 0.116(14) -0.036(13) -0.043(10) 0.049(10)
O14 0.223(26) 0.092(14) 0.088(14) -0.030(11) 0.088(17) 0.030(17)
O13A 0.059(17) 0.201(38) 0.177(34) -0.064(29) 0.052(20) 0.031(20)
O14A 0.164(26) 0.055(13) 0.072(16) 0.007(12) 0.012(18) 0.009(17)
O1W 0.042(5) 0.133(8) 0.161(9) 0.075(7) 0.044(5) 0.014(5)
O2W 0.066(5) 0.086(6) 0.116(7) -0.031(6) 0.018(5) -0.002(5)
O3W 0.068(6) 0.096(6) 0.110(7) 0.032(5) 0.025(5) 0.020(5)
O4W 0.096(7) 0.106(7) 0.105(7) -0.007(6) 0.015(6) 0.021(6)
O5W 0.139(26) 0.133(26) 0.121(32) -0.050(27) -0.009(26) -0.006(19)
O6W 0.080(13) 0.052(13) 0.061(12) 0.002(10) 0.018(10) -0.009(10)
O5WA 0.061(12) 0.068(13) 0.048(13) -0.024(11) -0.014(10) 0.016(9)
O6WA 0.141(28) 0.120(28) 0.195(28) -0.068(23) 0.119(23) -0.098(23)

loop_
_atom_site_label
_atom_site_type_symbol
_atom_site_fract_x
_atom_site_fract_y
_atom_site_fract_z
_atom_site_U_iso_or_equiv
_atom_site_thermal_displace_type
_atom_site_occupancy
_atom_site_calc_flag
_atom_site_refinement_flags
_atom_site_disorder_group
Pt1 Pt 0.60415(2) 0.25336(2) 0.29485(2) 0.02356(10) Uani 1 d . .
Pt2 Pt 0.83755(2) 0.31675(2) 0.38042(2) 0.02453(10) Uani 1 d . .
N1A N 0.5693(6) 0.1276(6) -0.0221(5) 0.039(2) Uani 1 d . .
C1A C 0.4653(9) 0.1092(9) -0.1307(7) 0.061(3) Uani 1 d . .
H1A1 H 0.4937(26) 0.0657(52) -0.1775(20) 0.101(12) Uiso 1 calc R .
H1A2 H 0.4422(50) 0.1776(10) -0.1623(27) 0.101(12) Uiso 1 calc R .
H1A3 H 0.3916(26) 0.0723(53) -0.1233(10) 0.101(12) Uiso 1 calc R .
C2A C 0.5427(8) 0.1762(7) 0.0607(7) 0.043(2) Uani 1 d . .
O2A O 0.4344(6) 0.2019(7) 0.0447(6) 0.078(3) Uani 1 d . .
N3A N 0.6424(6) 0.1956(5) 0.1625(5) 0.0270(14) Uani 1 d . .
C4A C 0.7690(7) 0.1865(6) 0.1737(6) 0.027(2) Uani 1 d . .
N4A N 0.8639(6) 0.2259(5) 0.2627(5) 0.0303(15) Uani 1 d . .
H4A H 0.9412(6) 0.2124(5) 0.2713(5) 0.046(7) Uiso 1 calc R .
C5A C 0.7888(8) 0.1319(7) 0.0855(7) 0.038(2) Uani 1 d . .
H5A H 0.8711(8) 0.1142(7) 0.0938(7) 0.046(7) Uiso 1 calc R .
C6A C 0.6910(9) 0.1061(7) -0.0078(8) 0.047(2) Uani 1 d . .
H6A H 0.7061(9) 0.0723(7) -0.0654(8) 0.046(7) Uiso 1 calc R .
N1B N 0.8762(6) 0.5882(5) 0.2126(6) 0.037(2) Uani 1 d . .
C1B C 0.9911(9) 0.6493(8) 0.2066(9) 0.058(3) Uani 1 d . .
H1B1 H 0.9648(13) 0.7123(32) 0.1652(51) 0.101(12) Uiso 1 calc R .
H1B2 H 1.0317(41) 0.6037(21) 0.1710(54) 0.101(12) Uiso 1 calc R .
H1B3 H 1.0508(32) 0.6712(51) 0.2795(9) 0.101(12) Uiso 1 calc R .
C2B C 0.9001(8) 0.5006(6) 0.2781(7) 0.036(2) Uani 1 d . .
O2B O 1.0083(5) 0.4745(4) 0.3319(5) 0.0396(14) Uani 1 d . .
N3B N 0.7934(6) 0.4431(5) 0.2816(5) 0.0289(15) Uani 1 d . .
C4B C 0.6695(7) 0.4634(6) 0.2223(6) 0.027(2) Uani 1 d . .
N4B N 0.5750(6) 0.3977(5) 0.2250(5) 0.0281(15) Uani 1 d . .
H4B H 0.4975(6) 0.4169(5) 0.1959(5) 0.046(7) Uiso 1 calc R .
C5B C 0.6488(8) 0.5576(6) 0.1574(7) 0.036(2) Uani 1 d . .
H5B H 0.5662(8) 0.5781(6) 0.1185(7) 0.046(7) Uiso 1 calc R .
C6B C 0.7526(9) 0.6141(6) 0.1552(7) 0.040(2) Uani 1 d . .
H6B H 0.7404(9) 0.6742(6) 0.1125(7) 0.046(7) Uiso 1 calc R .
N1C N 0.4645(7) 0.3403(6) 0.5447(6) 0.046(2) Uani 1 d . .
C1C C 0.3480(12) 0.3117(9) 0.5675(11) 0.084(4) Uani 1 d . .
H1C1 H 0.2727(12) 0.3216(56) 0.5035(23) 0.101(12) Uiso 1 calc R .
H1C2 H 0.3483(38) 0.3575(42) 0.6278(41) 0.101(12) Uiso 1 calc R .
H1C3 H 0.3473(37) 0.2372(21) 0.5862(60) 0.101(12) Uiso 1 calc R .
C2C C 0.4809(9) 0.2861(7) 0.4585(8) 0.043(2) Uani 1 d . .
O2C O 0.4015(7) 0.2135(6) 0.4051(7) 0.084(3) Uani 1 d . .
N3C N 0.5880(6) 0.3177(5) 0.4355(5) 0.0296(15) Uani 1 d . .
C4C C 0.6869(7) 0.3866(6) 0.5063(6) 0.030(2) Uani 1 d . .
N4C N 0.7938(6) 0.4014(5) 0.4921(5) 0.034(2) Uani 1 d . .
H4C H 0.8499(6) 0.4507(5) 0.5332(5) 0.046(7) Uiso 1 calc R .
C5C C 0.6655(9) 0.4416(8) 0.5952(7) 0.044(2) Uani 1 d . .
H5C H 0.7266(9) 0.4937(8) 0.6413(7) 0.046(7) Uiso 1 calc R .
C6C C 0.5557(10) 0.4162(8) 0.6101(8) 0.052(3) Uani 1 d . .
H6C H 0.5415(10) 0.4519(8) 0.6672(8) 0.046(7) Uiso 1 calc R .
N1D N 1.0068(6) 0.0941(6) 0.6165(5) 0.038(2) Uani 1 d . .
C1D C 1.1349(9) 0.0910(8) 0.7079(7) 0.054(3) Uani 1 d . .
H1D1 H 1.1583(33) 0.0174(10) 0.7163(40) 0.101(12) Uiso 1 calc R .
H1D2 H 1.1305(21) 0.1194(56) 0.7750(14) 0.101(12) Uiso 1 calc R .
H1D3 H 1.1985(16) 0.1341(48) 0.6914(28) 0.101(12) Uiso 1 calc R .
C2D C 0.9845(7) 0.1831(6) 0.5531(6) 0.031(2) Uani 1 d . .
O2D O 1.0665(5) 0.2583(5) 0.5659(5) 0.046(2) Uani 1 d . .
N3D N 0.8635(6) 0.1850(5) 0.4728(5) 0.0280(14) Uani 1 d . .
C4D C 0.7672(7) 0.1054(6) 0.4529(6) 0.029(2) Uani 1 d . .
N4D N 0.6550(6) 0.1151(5) 0.3740(5) 0.0292(15) Uani 1 d . .
H4D H 0.5999(6) 0.0596(5) 0.3547(5) 0.046(7) Uiso 1 calc R .
C5D C 0.7972(8) 0.0142(7) 0.5190(7) 0.041(2) Uani 1 d . .
H5D H 0.7363(8) -0.0439(7) 0.5071(7) 0.046(7) Uiso 1 calc R .
C6D C 0.9138(8) 0.0132(7) 0.5979(7) 0.039(2) Uani 1 d . .
H6D H 0.9320(8) -0.0457(7) 0.6422(7) 0.046(7) Uiso 1 calc R .
N20 N 0.4134(12) 0.2011(9) 0.2227(9) 0.087(3) Uani 1 d . .
O21 O 0.3348(9) 0.2765(8) 0.1989(9) 0.103(3) Uani 1 d . .
O22 O 0.3792(9) 0.1021(7) 0.2038(7) 0.097(3) Uani 1 d . .
Cl1 Cl 0.2693(2) 0.5953(2) 0.0680(2) 0.0519(6) Uani 1 d . .
O11 O 0.3083(7) 0.4937(6) 0.1106(7) 0.088(3) Uani 1 d . .
O12 O 0.3251(14) 0.6267(7) -0.0016(10) 0.139(5) Uani 1 d . .
O13 O 0.1477(15) 0.5705(16) -0.0203(16) 0.128(8) Uani 0.60 d P 1
O14 O 0.2384(29) 0.6692(16) 0.1322(17) 0.126(8) Uani 0.60 d P 1
O13A O 0.1576(27) 0.6146(32) 0.0642(33) 0.145(14) Uani 0.40 d P 2
O14A O 0.3615(32) 0.6756(19) 0.1517(21) 0.106(9) Uani 0.40 d P 2
O1W O 0.1243(7) 0.1999(8) 0.2661(9) 0.109(3) Uani 1 d . .
O2W O 0.2563(8) 0.8242(7) 0.2899(8) 0.095(3) Uani 1 d . .
O3W O 0.0854(8) 0.3353(7) 0.0932(8) 0.093(3) Uani 1 d . .
O4W O 0.0837(9) 0.9578(8) 0.1482(8) 0.109(3) Uani 1 d . .
O5W O 0.8587(48) 0.8483(43) -0.0255(28) 0.150(18) Uani 0.50 d P .
O6W O 0.4919(31) 0.9244(20) 0.3939(21) 0.068(7) Uani 0.50 d P .
O5WA O -0.1464(32) 0.8511(29) 0.0190(19) 0.069(7) Uani 0.50 d P .
O6WA O 0.5319(37) 0.0346(25) -0.3996(35) 0.142(17) Uani 0.50 d P .

loop_
_atom_type_symbol
_atom_type_description
_atom_type_scat_dispersion_real
_atom_type_scat_dispersion_imag
_atom_type_scat_source
C C 0.0033 0.0016 'International Tables Vol C Tables 4.2.6.8 and 6.1.1.4'
H H 0.0000 0.0000 'International Tables Vol C Tables 4.2.6.8 and 6.1.1.4'
N N 0.0061 0.0033 'International Tables Vol C Tables 4.2.6.8 and 6.1.1.4'
O O 0.0106 0.0060 'International Tables Vol C Tables 4.2.6.8 and 6.1.1.4'
Cl Cl 0.1484 0.1585 'International Tables Vol C Tables 4.2.6.8 and 6.1.1.4'
Pt Pt -1.7033 8.3905 'International Tables Vol C Tables 4.2.6.8 and 6.1.1.4'

loop_
_geom_angle_atom_site_label_1
_geom_angle_atom_site_label_2
_geom_angle_atom_site_label_3
_geom_angle
_geom_angle_site_symmetry_1
_geom_angle_site_symmetry_3
_geom_angle_publ_flag
N4B Pt1 N4D 173.4(2) . . ?
N4B Pt1 N20 92.7(4) . . ?
N4D Pt1 N20 93.9(4) . . ?
N4B Pt1 N3A 88.2(2) . . ?
N4D Pt1 N3A 91.9(2) . . ?
N20 Pt1 N3A 92.6(3) . . ?
N4B Pt1 N3C 91.3(3) . . ?
N4D Pt1 N3C 87.8(3) . . ?
N20 Pt1 N3C 94.0(3) . . ?
N3A Pt1 N3C 173.4(2) . . ?
N4B Pt1 Pt2 87.0(2) . . ?
N4D Pt1 Pt2 86.3(2) . . ?
N20 Pt1 Pt2 179.2(3) . . ?
N3A Pt1 Pt2 86.6(2) . . ?
N3C Pt1 Pt2 86.8(2) . . ?
N4C Pt2 N4A 174.5(2) . . ?
N4C Pt2 N3B 89.3(3) . . ?
N4A Pt2 N3B 90.9(3) . . ?
N4C Pt2 N3D 90.4(3) . . ?
N4A Pt2 N3D 88.8(3) . . ?
N3B Pt2 N3D 174.5(2) . . ?
N4C Pt2 Pt1 86.9(2) . . ?
N4A Pt2 Pt1 87.7(2) . . ?
N3B Pt2 Pt1 86.9(2) . . ?
N3D Pt2 Pt1 87.6(2) . . ?
C6A N1A C2A 121.1(7) . . ?
C6A N1A C1A 120.2(7) . . ?
C2A N1A C1A 118.4(7) . . ?
O2A C2A N1A 120.6(8) . . ?
O2A C2A N3A 121.3(8) . . ?
N1A C2A N3A 118.1(7) . . ?
C4A N3A C2A 120.4(6) . . ?
C4A N3A Pt1 119.5(5) . . ?
C2A N3A Pt1 119.8(5) . . ?
N4A C4A N3A 120.3(6) . . ?
N4A C4A C5A 122.8(7) . . ?
N3A C4A C5A 116.9(6) . . ?
C4A N4A Pt2 123.0(5) . . ?
C6A C5A C4A 120.3(8) . . ?
C5A C6A N1A 121.7(8) . . ?
C6B N1B C2B 120.8(7) . . ?
C6B N1B C1B 123.0(7) . . ?
C2B N1B C1B 116.2(7) . . ?
O2B C2B N3B 120.5(8) . . ?
O2B C2B N1B 123.6(7) . . ?
N3B C2B N1B 116.0(7) . . ?
C4B N3B C2B 124.9(7) . . ?
C4B N3B Pt2 121.8(5) . . ?
C2B N3B Pt2 113.3(5) . . ?
N4B C4B N3B 119.8(7) . . ?
N4B C4B C5B 123.0(7) . . ?
N3B C4B C5B 117.2(7) . . ?
C4B N4B Pt1 122.7(5) . . ?
C6B C5B C4B 117.6(8) . . ?
C5B C6B N1B 123.4(8) . . ?
C6C N1C C2C 120.7(7) . . ?
C6C N1C C1C 120.4(8) . . ?
C2C N1C C1C 118.9(8) . . ?
O2C C2C N1C 119.6(8) . . ?
O2C C2C N3C 122.5(8) . . ?
N1C C2C N3C 117.9(7) . . ?
C4C N3C C2C 121.8(7) . . ?
C4C N3C Pt1 119.0(5) . . ?
C2C N3C Pt1 119.2(5) . . ?
N4C C4C N3C 120.6(7) . . ?
N4C C4C C5C 121.9(7) . . ?
N3C C4C C5C 117.5(7) . . ?
C4C N4C Pt2 124.1(5) . . ?
C6C C5C C4C 118.7(8) . . ?
C5C C6C N1C 122.4(8) . . ?
C6D N1D C2D 120.8(7) . . ?
C6D N1D C1D 120.9(8) . . ?
C2D N1D C1D 118.3(7) . . ?
O2D C2D N3D 120.3(7) . . ?
O2D C2D N1D 123.2(7) . . ?
N3D C2D N1D 116.4(7) . . ?
C4D N3D C2D 124.2(7) . . ?
C4D N3D Pt2 121.2(5) . . ?
C2D N3D Pt2 114.6(5) . . ?
N4D C4D N3D 119.3(7) . . ?
N4D C4D C5D 123.9(7) . . ?
N3D C4D C5D 116.7(7) . . ?
C4D N4D Pt1 123.7(5) . . ?
C6D C5D C4D 119.0(8) . . ?
C5D C6D N1D 122.8(8) . . ?
O22 N20 O21 124.0(12) . . ?
O22 N20 Pt1 120.7(9) . . ?
O21 N20 Pt1 115.3(8) . . ?
O13A Cl1 O12 127.5(19) . . ?
O12 Cl1 O14 121.6(10) . . ?
O13A Cl1 O11 113.2(18) . . ?
O12 Cl1 O11 111.9(6) . . ?
O14 Cl1 O11 118.5(10) . . ?
O12 Cl1 O13 91.9(11) . . ?
O14 Cl1 O13 101.7(14) . . ?
O11 Cl1 O13 104.7(9) . . ?
O13A Cl1 O14A 106.1(20) . . ?
O12 Cl1 O14A 87.7(13) . . ?
O11 Cl1 O14A 103.8(10) . . ?

loop_
_geom_bond_atom_site_label_1
_geom_bond_atom_site_label_2
_geom_bond_distance
_geom_bond_site_symmetry_2
_geom_bond_publ_flag
Pt1 N4B 2.019(6) . ?
Pt1 N4D 2.027(6) . ?
Pt1 N20 2.044(12) . ?
Pt1 N3A 2.063(6) . ?
Pt1 N3C 2.067(6) . ?
Pt1 Pt2 2.4976(9) . ?
Pt2 N4C 2.004(6) . ?
Pt2 N4A 2.008(6) . ?
Pt2 N3B 2.025(6) . ?
Pt2 N3D 2.031(6) . ?
N1A C6A 1.352(11) . ?
N1A C2A 1.366(10) . ?
N1A C1A 1.464(10) . ?
C2A O2A 1.218(10) . ?
C2A N3A 1.387(10) . ?
N3A C4A 1.386(9) . ?
C4A N4A 1.307(9) . ?
C4A C5A 1.421(10) . ?
C5A C6A 1.315(12) . ?
N1B C6B 1.370(10) . ?
N1B C2B 1.379(11) . ?
N1B C1B 1.486(11) . ?
C2B O2B 1.222(10) . ?
C2B N3B 1.375(10) . ?
N3B C4B 1.357(9) . ?
C4B N4B 1.311(9) . ?
C4B C5B 1.443(11) . ?
C5B C6B 1.335(12) . ?
N1C C6C 1.358(12) . ?
N1C C2C 1.378(10) . ?
N1C C1C 1.476(11) . ?
C2C O2C 1.221(10) . ?
C2C N3C 1.386(10) . ?
N3C C4C 1.375(10) . ?
C4C N4C 1.287(9) . ?
C4C C5C 1.440(11) . ?
C5C C6C 1.343(12) . ?
N1D C6D 1.351(11) . ?
N1D C2D 1.378(10) . ?
N1D C1D 1.490(10) . ?
C2D O2D 1.231(9) . ?
C2D N3D 1.373(10) . ?
N3D C4D 1.362(9) . ?
C4D N4D 1.310(10) . ?
C4D C5D 1.422(12) . ?
C5D C6D 1.330(11) . ?
N20 O22 1.251(12) . ?
N20 O21 1.286(13) . ?
Cl1 O13A 1.27(2) . ?
Cl1 O12 1.346(10) . ?
Cl1 O14 1.371(15) . ?
Cl1 O11 1.416(8) . ?
Cl1 O13 1.429(14) . ?
Cl1 O14A 1.49(2) . ?
O5W O5WA 0.61(6) 1_655 ?
O6W O6WA 0.60(5) 2_665 ?
O5WA O5W 0.61(6) 1_455 ?
O6WA O6W 0.60(5) 2_665 ?

loop_
_geom_torsion_atom_site_label_1
_geom_torsion_atom_site_label_2
_geom_torsion_atom_site_label_3
_geom_torsion_atom_site_label_4
_geom_torsion
_geom_torsion_site_symmetry_1
_geom_torsion_site_symmetry_2
_geom_torsion_site_symmetry_3
_geom_torsion_site_symmetry_4
_geom_torsion_publ_flag
N4B Pt1 Pt2 N4C 79.7(3) . . . . ?
N4D Pt1 Pt2 N4C -99.9(3) . . . . ?
N20 Pt1 Pt2 N4C 154.0(226) . . . . ?
N3A Pt1 Pt2 N4C 168.0(2) . . . . ?
N3C Pt1 Pt2 N4C -11.8(3) . . . . ?
N4B Pt1 Pt2 N4A -100.9(3) . . . . ?
N4D Pt1 Pt2 N4A 79.6(3) . . . . ?
N20 Pt1 Pt2 N4A -26.5(226) . . . . ?
N3A Pt1 Pt2 N4A -12.5(2) . . . . ?
N3C Pt1 Pt2 N4A 167.7(2) . . . . ?
N4B Pt1 Pt2 N3B -9.8(2) . . . . ?
N4D Pt1 Pt2 N3B 170.7(2) . . . . ?
N20 Pt1 Pt2 N3B 64.5(226) . . . . ?
N3A Pt1 Pt2 N3B 78.6(2) . . . . ?
N3C Pt1 Pt2 N3B -101.3(3) . . . . ?
N4B Pt1 Pt2 N3D 170.2(2) . . . . ?
N4D Pt1 Pt2 N3D -9.3(2) . . . . ?
N20 Pt1 Pt2 N3D -115.5(226) . . . . ?
N3A Pt1 Pt2 N3D -101.4(2) . . . . ?
N3C Pt1 Pt2 N3D 78.7(3) . . . . ?
C6A N1A C2A O2A 175.0(9) . . . . ?
C1A N1A C2A O2A 1.2(14) . . . . ?
C6A N1A C2A N3A -4.8(13) . . . . ?
C1A N1A C2A N3A -178.6(8) . . . . ?
O2A C2A N3A C4A -166.8(9) . . . . ?
N1A C2A N3A C4A 12.9(12) . . . . ?
O2A C2A N3A Pt1 6.9(12) . . . . ?
N1A C2A N3A Pt1 -173.4(6) . . . . ?
N4B Pt1 N3A C4A 101.7(6) . . . . ?
N4D Pt1 N3A C4A -71.7(6) . . . . ?
N20 Pt1 N3A C4A -165.6(6) . . . . ?
N3C Pt1 N3A C4A 15.6(24) . . . . ?
Pt2 Pt1 N3A C4A 14.6(5) . . . . ?
N4B Pt1 N3A C2A -72.0(6) . . . . ?
N4D Pt1 N3A C2A 114.6(6) . . . . ?
N20 Pt1 N3A C2A 20.6(7) . . . . ?
N3C Pt1 N3A C2A -158.1(19) . . . . ?
Pt2 Pt1 N3A C2A -159.2(6) . . . . ?
C2A N3A C4A N4A 165.7(8) . . . . ?
Pt1 N3A C4A N4A -8.1(10) . . . . ?
C2A N3A C4A C5A -15.1(11) . . . . ?
Pt1 N3A C4A C5A 171.2(5) . . . . ?
N3A C4A N4A Pt2 -7.5(10) . . . . ?
C5A C4A N4A Pt2 173.3(6) . . . . ?
N4C Pt2 N4A C4A 20.1(30) . . . . ?
N3B Pt2 N4A C4A -72.0(6) . . . . ?
N3D Pt2 N4A C4A 102.5(6) . . . . ?
Pt1 Pt2 N4A C4A 14.8(6) . . . . ?
N4A C4A C5A C6A -171.2(8) . . . . ?
N3A C4A C5A C6A 9.6(12) . . . . ?
C4A C5A C6A N1A -1.9(14) . . . . ?
C2A N1A C6A C5A -0.6(14) . . . . ?
C1A N1A C6A C5A 173.0(10) . . . . ?
C6B N1B C2B O2B -179.3(7) . . . . ?
C1B N1B C2B O2B 2.3(12) . . . . ?
C6B N1B C2B N3B -0.2(11) . . . . ?
C1B N1B C2B N3B -178.7(7) . . . . ?
O2B C2B N3B C4B -177.7(7) . . . . ?
N1B C2B N3B C4B 3.2(11) . . . . ?
O2B C2B N3B Pt2 -0.5(9) . . . . ?
N1B C2B N3B Pt2 -179.6(5) . . . . ?
N4C Pt2 N3B C4B -77.0(6) . . . . ?
N4A Pt2 N3B C4B 97.5(6) . . . . ?
N3D Pt2 N3B C4B 10.1(28) . . . . ?
Pt1 Pt2 N3B C4B 9.9(5) . . . . ?
N4C Pt2 N3B C2B 105.7(5) . . . . ?
N4A Pt2 N3B C2B -79.8(5) . . . . ?
N3D Pt2 N3B C2B -167.2(23) . . . . ?
Pt1 Pt2 N3B C2B -167.4(5) . . . . ?
C2B N3B C4B N4B 174.3(7) . . . . ?
Pt2 N3B C4B N4B -2.7(9) . . . . ?
C2B N3B C4B C5B -5.1(11) . . . . ?
Pt2 N3B C4B C5B 178.0(5) . . . . ?
N3B C4B N4B Pt1 -9.9(10) . . . . ?
C5B C4B N4B Pt1 169.4(5) . . . . ?
N4D Pt1 N4B C4B 17.7(24) . . . . ?
N20 Pt1 N4B C4B -165.6(7) . . . . ?
N3A Pt1 N4B C4B -73.0(6) . . . . ?
N3C Pt1 N4B C4B 100.3(6) . . . . ?
Pt2 Pt1 N4B C4B 13.6(6) . . . . ?
N4B C4B C5B C6B -175.5(8) . . . . ?
N3B C4B C5B C6B 3.9(11) . . . . ?
C4B C5B C6B N1B -1.2(12) . . . . ?
C2B N1B C6B C5B -0.6(12) . . . . ?
C1B N1B C6B C5B 177.7(9) . . . . ?
C6C N1C C2C O2C 175.5(10) . . . . ?
C1C N1C C2C O2C -2.3(15) . . . . ?
C6C N1C C2C N3C -5.1(13) . . . . ?
C1C N1C C2C N3C 177.2(9) . . . . ?
O2C C2C N3C C4C -169.2(9) . . . . ?
N1C C2C N3C C4C 11.4(13) . . . . ?
O2C C2C N3C Pt1 7.6(13) . . . . ?
N1C C2C N3C Pt1 -171.8(6) . . . . ?
N4B Pt1 N3C C4C -73.0(6) . . . . ?
N4D Pt1 N3C C4C 100.4(6) . . . . ?
N20 Pt1 N3C C4C -165.9(6) . . . . ?
N3A Pt1 N3C C4C 12.9(24) . . . . ?
Pt2 Pt1 N3C C4C 13.9(5) . . . . ?
N4B Pt1 N3C C2C 110.1(6) . . . . ?
N4D Pt1 N3C C2C -76.5(6) . . . . ?
N20 Pt1 N3C C2C 17.2(7) . . . . ?
N3A Pt1 N3C C2C -164.0(19) . . . . ?
Pt2 Pt1 N3C C2C -163.0(6) . . . . ?
C2C N3C C4C N4C 169.1(8) . . . . ?
Pt1 N3C C4C N4C -7.7(10) . . . . ?
C2C N3C C4C C5C -11.6(11) . . . . ?
Pt1 N3C C4C C5C 171.6(6) . . . . ?
N3C C4C N4C Pt2 -7.3(11) . . . . ?
C5C C4C N4C Pt2 173.4(6) . . . . ?
N4A Pt2 N4C C4C 9.0(31) . . . . ?
N3B Pt2 N4C C4C 101.2(7) . . . . ?
N3D Pt2 N4C C4C -73.3(7) . . . . ?
Pt1 Pt2 N4C C4C 14.3(6) . . . . ?
N4C C4C C5C C6C -175.0(8) . . . . ?
N3C C4C C5C C6C 5.7(12) . . . . ?
C4C C5C C6C N1C 0.3(14) . . . . ?
C2C N1C C6C C5C -0.5(14) . . . . ?
C1C N1C C6C C5C 177.2(10) . . . . ?
C6D N1D C2D O2D -179.2(8) . . . . ?
C1D N1D C2D O2D 2.5(12) . . . . ?
C6D N1D C2D N3D 1.1(11) . . . . ?
C1D N1D C2D N3D -177.3(7) . . . . ?
O2D C2D N3D C4D 180.0(7) . . . . ?
N1D C2D N3D C4D -0.3(11) . . . . ?
O2D C2D N3D Pt2 1.3(10) . . . . ?
N1D C2D N3D Pt2 -179.0(5) . . . . ?
N4C Pt2 N3D C4D 95.6(6) . . . . ?
N4A Pt2 N3D C4D -79.0(6) . . . . ?
N3B Pt2 N3D C4D 8.5(28) . . . . ?
Pt1 Pt2 N3D C4D 8.8(5) . . . . ?
N4C Pt2 N3D C2D -85.6(6) . . . . ?
N4A Pt2 N3D C2D 99.8(6) . . . . ?
N3B Pt2 N3D C2D -172.7(22) . . . . ?
Pt1 Pt2 N3D C2D -172.5(5) . . . . ?
C2D N3D C4D N4D -179.9(7) . . . . ?
Pt2 N3D C4D N4D -1.2(10) . . . . ?
C2D N3D C4D C5D -1.5(11) . . . . ?
Pt2 N3D C4D C5D 177.1(5) . . . . ?
N3D C4D N4D Pt1 -10.8(10) . . . . ?
C5D C4D N4D Pt1 171.0(6) . . . . ?
N4B Pt1 N4D C4D 9.6(24) . . . . ?
N20 Pt1 N4D C4D -167.0(7) . . . . ?
N3A Pt1 N4D C4D 100.2(6) . . . . ?
N3C Pt1 N4D C4D -73.2(6) . . . . ?
Pt2 Pt1 N4D C4D 13.7(6) . . . . ?
N4D C4D C5D C6D -179.2(8) . . . . ?
N3D C4D C5D C6D 2.6(12) . . . . ?
C4D C5D C6D N1D -1.9(13) . . . . ?
C2D N1D C6D C5D 0.0(13) . . . . ?
C1D N1D C6D C5D 178.3(8) . . . . ?
N4B Pt1 N20 O22 153.3(9) . . . . ?
N4D Pt1 N20 O22 -27.1(10) . . . . ?
N3A Pt1 N20 O22 65.0(9) . . . . ?
N3C Pt1 N20 O22 -115.2(9) . . . . ?
Pt2 Pt1 N20 O22 79.0(229) . . . . ?
N4B Pt1 N20 O21 -26.3(9) . . . . ?
N4D Pt1 N20 O21 153.3(9) . . . . ?
N3A Pt1 N20 O21 -114.7(9) . . . . ?
N3C Pt1 N20 O21 65.2(9) . . . . ?
Pt2 Pt1 N20 O21 -100.6(225) . . . . ?
